data_1566898
loop_
_publ_author_name
'Jiang, Long'
'Wang, Yu'
'Tan, Dehui'
'Chen, Xiaobin'
'Ma, Tinghao'
'Zhang, Baoliang'
'Yang, Deng-Tao'

_publ_section_title
;
 Access to tetracoordinate boron-doped polycyclic aromatic hydrocarbons
 with delayed fluorescence and aggregation-induced emission under mild
 conditions
;
_journal_name_full 'Chemical Science'
_journal_paper_doi 10.1039/D2SC01722A
_journal_year 2022
_chemical_formula_moiety 'C51 H52 B N3, C5 H10'
_chemical_formula_sum 'C56 H62 B N3'
_chemical_formula_weight 787.89
_space_group_crystal_system triclinic
_space_group_IT_number 2
_space_group_name_Hall '-P 1'
_space_group_name_H-M_alt 'P -1'
_atom_sites_solution_hydrogens geom
_atom_sites_solution_primary dual
_audit_creation_date 2021-12-17
_audit_creation_method
;
Olex2 1.5
(compiled 2021.12.09 svn.r5202d8cf for OlexSys, GUI svn.r6439)
;
_audit_update_record
;
2022-03-25 deposited with the CCDC.	2022-04-12 downloaded from the CCDC.
;
_cell_angle_alpha 83.621(2)
_cell_angle_beta 78.486(2)
_cell_angle_gamma 77.897(2)
_cell_formula_units_Z 2
_cell_length_a 11.0795(12)
_cell_length_b 14.2380(16)
_cell_length_c 15.3074(17)
_cell_measurement_reflns_used 3304
_cell_measurement_temperature 296.15
_cell_measurement_theta_max 26.77
_cell_measurement_theta_min 2.62
_cell_volume 2307.5(4)
_computing_cell_refinement 'SAINT v8.34A (Bruker, 2013)'
_computing_data_reduction 'SAINT v8.34A (Bruker, 2013)'
_computing_molecular_graphics 'Olex2 1.5 (Dolomanov et al., 2009)'
_computing_publication_material 'Olex2 1.5 (Dolomanov et al., 2009)'
_computing_structure_refinement 'SHELXL 2018/3 (Sheldrick, 2015)'
_computing_structure_solution 'SHELXT 2018/2 (Sheldrick, 2018)'
_diffrn_ambient_temperature 296.15
_diffrn_measured_fraction_theta_full 0.993
_diffrn_measured_fraction_theta_max 0.939
_diffrn_measurement_device_type 'CCD area detector'
_diffrn_measurement_method 'phi and omega scans'
_diffrn_radiation_monochromator graphite
_diffrn_radiation_type MoK\a
_diffrn_radiation_wavelength 0.71073
_diffrn_reflns_av_R_equivalents 0.0257
_diffrn_reflns_av_unetI/netI 0.0686
_diffrn_reflns_Laue_measured_fraction_full 0.993
_diffrn_reflns_Laue_measured_fraction_max 0.939
_diffrn_reflns_limit_h_max 14
_diffrn_reflns_limit_h_min -14
_diffrn_reflns_limit_k_max 18
_diffrn_reflns_limit_k_min -14
_diffrn_reflns_limit_l_max 19
_diffrn_reflns_limit_l_min -12
_diffrn_reflns_number 13990
_diffrn_reflns_point_group_measured_fraction_full 0.993
_diffrn_reflns_point_group_measured_fraction_max 0.939
_diffrn_reflns_theta_full 25.242
_diffrn_reflns_theta_max 27.660
_diffrn_reflns_theta_min 1.361
_diffrn_source_current 30.0
_diffrn_source_power 1.5
_diffrn_source_voltage 50.0
_exptl_absorpt_coefficient_mu 0.065
_exptl_absorpt_correction_T_max 0.988
_exptl_absorpt_correction_T_min 0.987
_exptl_absorpt_correction_type multi-scan
_exptl_crystal_colour 'clear orangish orange'
_exptl_crystal_colour_lustre clear
_exptl_crystal_colour_modifier orangish
_exptl_crystal_colour_primary orange
_exptl_crystal_density_diffrn 1.134
_exptl_crystal_description block
_exptl_crystal_F_000 848
_exptl_crystal_size_max 0.2
_exptl_crystal_size_mid 0.19
_exptl_crystal_size_min 0.18
_refine_diff_density_max 1.160
_refine_diff_density_min -0.547
_refine_diff_density_rms 0.167
_refine_ls_extinction_coef 0.016(4)
_refine_ls_extinction_expression Fc^*^=kFc[1+0.001xFc^2^\l^3^/sin(2\q)]^-1/4^
_refine_ls_extinction_method 'SHELXL-2018/3 (Sheldrick 2018)'
_refine_ls_goodness_of_fit_ref 1.117
_refine_ls_hydrogen_treatment constr
_refine_ls_matrix_type full
_refine_ls_number_parameters 529
_refine_ls_number_reflns 10109
_refine_ls_number_restraints 22
_refine_ls_restrained_S_all 1.133
_refine_ls_R_factor_all 0.1719
_refine_ls_R_factor_gt 0.1046
_refine_ls_shift/su_max 0.000
_refine_ls_shift/su_mean 0.000
_refine_ls_structure_factor_coef Fsqd
_refine_ls_weighting_details 'w=1/[\s^2^(Fo^2^)+(0.2000P)^2^] where P=(Fo^2^+2Fc^2^)/3'
_refine_ls_weighting_scheme calc
_refine_ls_wR_factor_gt 0.2972
_refine_ls_wR_factor_ref 0.3532
_reflns_Friedel_coverage 0.000
_reflns_number_gt 5314
_reflns_number_total 10109
_reflns_threshold_expression 'I > 2\s(I)'
_cod_data_source_file d2sc01722a2.cif
_cod_data_source_block NBNN-1f
_cod_database_code 1566898
_shelx_shelxl_version_number 2018/3
_shelx_space_group_comment
;
The symmetry employed for this shelxl refinement is uniquely defined
by the following loop, which should always be used as a source of
symmetry information in preference to the above space-group names.
They are only intended as comments.
;
_shelx_estimated_absorpt_t_max 0.988
_shelx_estimated_absorpt_t_min 0.987
_olex2_refinement_description
;
1. Fixed Uiso
 At 1.2 times of:
  All C(H) groups, All C(H,H) groups
 At 1.5 times of:
  All C(H,H,H) groups
2. Restrained distances
 C2-C4
 1.5 with sigma of 0.02
 C5-C4
 1.5 with sigma of 0.02
 C1-C5
 1.5 with sigma of 0.02
 C2-C3
 1.5 with sigma of 0.02
 C3-C1
 1.5 with sigma of 0.02
 C1-C2
 2.5 with sigma of 0.02
 C3-C4
 2.5 with sigma of 0.02
 C3-C5
 2.5 with sigma of 0.02
 C5-C2
 2.5 with sigma of 0.02
 C4-C2
 1.5 with sigma of 0.01
3. Uiso/Uaniso restraints and constraints
Uanis(C01J) \\sim Ueq, Uanis(C01I) \\sim Ueq: with sigma of 0.01 and sigma for
terminal atoms of 0.02
Uanis(C01J) \\sim Ueq: with sigma of 0.001 and sigma for terminal atoms of 0.01
4.a Secondary CH2 refined with riding coordinates:
 C1(H1A,H1B), C2(H2A,H2B), C3(H3A,H3B), C4(H4A,H4B), C5(H5A,H5B)
4.b Aromatic/amide H refined with riding coordinates:
 C009(H009), C00H(H00H), C00I(H00I), C00O(H00O), C00Q(H00Q), C00R(H00R),
 C00T(H00T), C00U(H00U), C00X(H00X), C00Y(H00Y), C00Z(H00Z), C011(H011),
 C012(H012), C015(H015), C017(H017), C01B(H01M)
4.c Idealised Me refined as rotating group:
 C014(H01A,H01B,H01C), C018(H01D,H01E,H01F), C019(H01G,H01H,H01I), C01A(H01J,
 H01K,H01L), C01C(H01N,H01O,H01P), C01D(H01Q,H01R,H01S), C01E(H01T,H01U,H01V),
 C01F(H01W,H01X,H01Y), C01G(H01Z,H,HA), C01H(H01,HB,HC), C01I(H1,HD,HE),
 C01J(H2,HF,HG)
;
_smtbx_masks_void_probe_radius 1.2
_smtbx_masks_void_truncation_radius 1.2
_olex2_submission_special_instructions 'No special instructions were received'

loop_
_space_group_symop_operation_xyz
'x, y, z'
'-x, -y, -z'

loop_
_atom_site_label
_atom_site_type_symbol
_atom_site_fract_x
_atom_site_fract_y
_atom_site_fract_z
_atom_site_U_iso_or_equiv
_atom_site_adp_type
_atom_site_occupancy
_atom_site_site_symmetry_order
_atom_site_calc_flag
_atom_site_refinement_flags_posn
_atom_site_refinement_flags_adp
_atom_site_refinement_flags_occupancy
_atom_site_disorder_assembly
_atom_site_disorder_group
N001 N 0.5144(2) 0.57292(19) 0.33695(17) 0.0354(6) Uani 1 1 d . . . . .
N002 N 0.3124(2) 0.54248(19) 0.43514(18) 0.0370(6) Uani 1 1 d . . . . .
N003 N 0.4425(2) 0.6501(2) 0.47776(18) 0.0391(7) Uani 1 1 d . . . . .
C004 C 0.6280(3) 0.6027(2) 0.3010(2) 0.0359(7) Uani 1 1 d . . . . .
C005 C 0.6833(3) 0.5541(2) 0.2223(2) 0.0369(7) Uani 1 1 d . . . . .
C006 C 0.5972(3) 0.4954(2) 0.2080(2) 0.0384(8) Uani 1 1 d . . . . .
C007 C 0.4978(3) 0.5098(2) 0.2817(2) 0.0390(8) Uani 1 1 d . . . . .
C008 C 0.3190(3) 0.7116(2) 0.3463(2) 0.0384(8) Uani 1 1 d . . . . .
C009 C 0.8019(3) 0.5651(2) 0.1760(2) 0.0415(8) Uani 1 1 d . . . . .
H009 H 0.837847 0.532725 0.124765 0.050 Uiso 1 1 calc R U . . .
C00A C 0.5264(3) 0.7113(2) 0.4774(2) 0.0372(8) Uani 1 1 d . . . . .
C00B C 0.6860(3) 0.6688(2) 0.3329(2) 0.0365(7) Uani 1 1 d . . . . .
C00C C 0.6328(3) 0.7246(2) 0.4134(2) 0.0367(8) Uani 1 1 d . . . . .
C00D C 0.8657(3) 0.6249(2) 0.2069(2) 0.0406(8) Uani 1 1 d . . . . .
C00E C 0.3963(3) 0.4632(2) 0.2959(2) 0.0396(8) Uani 1 1 d . . . . .
C00F C 0.3518(3) 0.6656(3) 0.5536(2) 0.0397(8) Uani 1 1 d . . . . .
C00G C 0.3746(3) 0.7327(2) 0.6047(2) 0.0407(8) Uani 1 1 d . . . . .
C00H C 0.8052(3) 0.6748(2) 0.2829(2) 0.0401(8) Uani 1 1 d . . . . .
H00H H 0.848536 0.715712 0.301845 0.048 Uiso 1 1 calc R U . . .
C00I C 0.5896(3) 0.4361(2) 0.1448(2) 0.0445(8) Uani 1 1 d . . . . .
H00I H 0.653908 0.426024 0.095438 0.053 Uiso 1 1 calc R U . . .
C00J C 0.3073(3) 0.4732(2) 0.3813(2) 0.0378(8) Uani 1 1 d . . . . .
C00K C 0.2465(3) 0.6223(3) 0.5743(2) 0.0434(8) Uani 1 1 d . . . . .
C00L C 1.0007(3) 0.6356(3) 0.1638(2) 0.0481(9) Uani 1 1 d . . . . .
C00M C 0.2345(3) 0.5505(2) 0.5179(2) 0.0399(8) Uani 1 1 d . . . . .
C00N C 0.4890(3) 0.7620(3) 0.5563(2) 0.0409(8) Uani 1 1 d . . . . .
C00O C 0.6927(3) 0.7959(3) 0.4333(2) 0.0451(9) Uani 1 1 d . . . . .
H00O H 0.761208 0.809932 0.391571 0.054 Uiso 1 1 calc R U . . .
C00P C 0.4871(3) 0.3909(2) 0.1533(2) 0.0463(9) Uani 1 1 d . . . . .
C00Q C 0.3932(3) 0.4046(2) 0.2316(2) 0.0462(9) Uani 1 1 d . . . . .
H00Q H 0.326599 0.372260 0.239385 0.055 Uiso 1 1 calc R U . . .
C00R C 0.5571(3) 0.8274(3) 0.5724(2) 0.0464(9) Uani 1 1 d . . . . .
H00R H 0.534774 0.858084 0.625456 0.056 Uiso 1 1 calc R U . . .
C00S C 0.6587(3) 0.8468(3) 0.5090(2) 0.0478(9) Uani 1 1 d . . . . .
C00T C 0.1502(3) 0.4888(3) 0.5447(3) 0.0477(9) Uani 1 1 d . . . . .
H00T H 0.097139 0.494144 0.600034 0.057 Uiso 1 1 calc R U . . .
C00U C 0.2223(3) 0.4116(3) 0.4090(3) 0.0475(9) Uani 1 1 d . . . . .
H00U H 0.218672 0.364857 0.372234 0.057 Uiso 1 1 calc R U . . .
C00V C 0.0717(4) 0.7637(3) 0.7791(2) 0.0528(10) Uani 1 1 d . . . . .
C00W C 0.1750(3) 0.7239(3) 0.7019(2) 0.0478(9) Uani 1 1 d . . . . .
C00X C 0.2851(3) 0.7622(3) 0.6790(2) 0.0475(9) Uani 1 1 d . . . . .
H00X H 0.298142 0.807569 0.713639 0.057 Uiso 1 1 calc R U . . .
C00Y C 0.1589(3) 0.6539(3) 0.6497(2) 0.0480(9) Uani 1 1 d . . . . .
H00Y H 0.087026 0.627418 0.665823 0.058 Uiso 1 1 calc R U . . .
C00Z C 0.1442(3) 0.4197(3) 0.4904(3) 0.0499(9) Uani 1 1 d . . . . .
H00Z H 0.087329 0.378652 0.508943 0.060 Uiso 1 1 calc R U . . .
C010 C 0.4721(4) 0.3269(3) 0.0836(3) 0.0574(10) Uani 1 1 d . . . . .
C011 C 0.1826(4) 0.8702(3) 0.2550(3) 0.0668(12) Uani 1 1 d . . . . .
H011 H 0.137715 0.921994 0.224971 0.080 Uiso 1 1 calc R U . . .
C012 C 0.2045(4) 0.7666(3) 0.3870(3) 0.0640(11) Uani 1 1 d . . . . .
H012 H 0.171420 0.750318 0.446186 0.077 Uiso 1 1 calc R U . . .
C013 C 0.7359(4) 0.9212(3) 0.5222(3) 0.0625(12) Uani 1 1 d . . . . .
C014 C 1.0485(4) 0.5799(3) 0.0799(3) 0.0669(12) Uani 1 1 d . . . . .
H01A H 1.042727 0.513430 0.094583 0.100 Uiso 1 1 calc R U . . .
H01B H 1.134349 0.584622 0.057008 0.100 Uiso 1 1 calc R U . . .
H01C H 0.998297 0.606538 0.035414 0.100 Uiso 1 1 calc R U . . .
C015 C 0.1397(4) 0.8442(3) 0.3414(3) 0.0722(13) Uani 1 1 d . . . . .
H015 H 0.065010 0.879243 0.370849 0.087 Uiso 1 1 calc R U . . .
B016 B 0.3999(3) 0.6229(3) 0.3977(2) 0.0371(9) Uani 1 1 d . . . . .
C017 C 0.3588(4) 0.7421(3) 0.2579(3) 0.0676(12) Uani 1 1 d . . . . .
H017 H 0.433882 0.709014 0.227126 0.081 Uiso 1 1 calc R U . . .
C018 C 1.0069(4) 0.7407(3) 0.1370(3) 0.0772(14) Uani 1 1 d . . . . .
H01D H 0.953869 0.765210 0.093844 0.116 Uiso 1 1 calc R U . . .
H01E H 1.091831 0.746127 0.111489 0.116 Uiso 1 1 calc R U . . .
H01F H 0.978870 0.777202 0.188870 0.116 Uiso 1 1 calc R U . . .
C019 C 0.0258(5) 0.8705(3) 0.7572(3) 0.0770(14) Uani 1 1 d . . . . .
H01G H 0.092825 0.904545 0.754485 0.115 Uiso 1 1 calc R U . . .
H01H H -0.043258 0.894910 0.802763 0.115 Uiso 1 1 calc R U . . .
H01I H -0.001158 0.879586 0.700493 0.115 Uiso 1 1 calc R U . . .
C01A C 0.3472(4) 0.3662(4) 0.0508(3) 0.0789(14) Uani 1 1 d . . . . .
H01J H 0.278478 0.361057 0.099260 0.118 Uiso 1 1 calc R U . . .
H01K H 0.341667 0.329568 0.003191 0.118 Uiso 1 1 calc R U . . .
H01L H 0.343467 0.432567 0.029367 0.118 Uiso 1 1 calc R U . . .
C01B C 0.2918(5) 0.8196(3) 0.2132(3) 0.0851(16) Uani 1 1 d . . . . .
H01M H 0.322563 0.836851 0.153820 0.102 Uiso 1 1 calc R U . . .
C01C C 1.0882(4) 0.5958(4) 0.2311(3) 0.0807(15) Uani 1 1 d . . . . .
H01N H 1.058975 0.629298 0.284740 0.121 Uiso 1 1 calc R U . . .
H01O H 1.171792 0.604983 0.205581 0.121 Uiso 1 1 calc R U . . .
H01P H 1.088626 0.528360 0.245107 0.121 Uiso 1 1 calc R U . . .
C01D C 0.7626(5) 0.9858(3) 0.4383(4) 0.0814(14) Uani 1 1 d . . . . .
H01Q H 0.816016 0.948221 0.392019 0.122 Uiso 1 1 calc R U . . .
H01R H 0.803625 1.034784 0.450278 0.122 Uiso 1 1 calc R U . . .
H01S H 0.685120 1.015447 0.419136 0.122 Uiso 1 1 calc R U . . .
C01E C 0.1267(5) 0.7502(4) 0.8657(3) 0.0966(19) Uani 1 1 d . . . . .
H01T H 0.139581 0.683327 0.886466 0.145 Uiso 1 1 calc R U . . .
H01U H 0.069216 0.787275 0.910621 0.145 Uiso 1 1 calc R U . . .
H01V H 0.205342 0.771569 0.853894 0.145 Uiso 1 1 calc R U . . .
C01F C 0.5768(5) 0.3257(4) 0.0008(3) 0.0881(17) Uani 1 1 d . . . . .
H01W H 0.580521 0.390559 -0.022782 0.132 Uiso 1 1 calc R U . . .
H01X H 0.559446 0.290511 -0.043744 0.132 Uiso 1 1 calc R U . . .
H01Y H 0.655719 0.295236 0.017305 0.132 Uiso 1 1 calc R U . . .
C01G C 0.4724(6) 0.2250(3) 0.1260(4) 0.0946(17) Uani 1 1 d . . . . .
H01Z H 0.549434 0.201033 0.147746 0.142 Uiso 1 1 calc R U . . .
H H 0.465042 0.184178 0.082282 0.142 Uiso 1 1 calc R U . . .
HA H 0.402841 0.225605 0.174887 0.142 Uiso 1 1 calc R U . . .
C01H C -0.0417(5) 0.7153(4) 0.7947(4) 0.0954(18) Uani 1 1 d . . . . .
H01 H -0.074604 0.721456 0.740417 0.143 Uiso 1 1 calc R U . . .
HB H -0.105102 0.745725 0.840824 0.143 Uiso 1 1 calc R U . . .
HC H -0.017017 0.648384 0.812587 0.143 Uiso 1 1 calc R U . . .
C01I C 0.8625(5) 0.8645(4) 0.5439(4) 0.105(2) Uani 1 1 d . U . . .
H1 H 0.847883 0.825464 0.598855 0.158 Uiso 1 1 calc R U . . .
HD H 0.914203 0.908861 0.550049 0.158 Uiso 1 1 calc R U . . .
HE H 0.904107 0.824041 0.496451 0.158 Uiso 1 1 calc R U . . .
C01J C 0.6677(7) 0.9848(5) 0.5971(5) 0.142(3) Uani 1 1 d . U . . .
H2 H 0.585742 1.014625 0.585623 0.213 Uiso 1 1 calc R U . . .
HF H 0.714441 1.033620 0.600154 0.213 Uiso 1 1 calc R U . . .
HG H 0.659858 0.946345 0.652816 0.213 Uiso 1 1 calc R U . . .
C1 C 0.6215(11) 0.8784(8) 0.0933(7) 0.200(4) Uiso 1 1 d D . . . .
H1A H 0.666291 0.812287 0.097642 0.240 Uiso 1 1 calc R U . . .
H1B H 0.544250 0.880079 0.071958 0.240 Uiso 1 1 calc R U . . .
C2 C 0.6948(13) 0.9734(9) 0.1935(8) 0.221(5) Uiso 1 1 d D . . . .
H2A H 0.751165 0.933674 0.229880 0.265 Uiso 1 1 calc R U . . .
H2B H 0.661153 1.034289 0.220210 0.265 Uiso 1 1 calc R U . . .
C3 C 0.5937(13) 0.9250(9) 0.1875(8) 0.260(6) Uiso 1 1 d D . . . .
H3A H 0.514772 0.970890 0.193485 0.312 Uiso 1 1 calc R U . . .
H3B H 0.586638 0.875014 0.235747 0.312 Uiso 1 1 calc R U . . .
C4 C 0.7660(17) 0.9904(13) 0.0963(11) 0.359(10) Uiso 1 1 d D . . . .
H4A H 0.854027 0.960988 0.091954 0.431 Uiso 1 1 calc R U . . .
H4B H 0.759845 1.058961 0.080569 0.431 Uiso 1 1 calc R U . . .
C5 C 0.7051(18) 0.9442(13) 0.0298(9) 0.359(10) Uiso 1 1 d D . . . .
H5A H 0.654310 0.993680 -0.003459 0.431 Uiso 1 1 calc R U . . .
H5B H 0.769353 0.906325 -0.011950 0.431 Uiso 1 1 calc R U . . .

loop_
_atom_site_aniso_label
_atom_site_aniso_U_11
_atom_site_aniso_U_22
_atom_site_aniso_U_33
_atom_site_aniso_U_23
_atom_site_aniso_U_13
_atom_site_aniso_U_12
N001 0.0265(13) 0.0413(15) 0.0357(15) -0.0049(12) -0.0014(11) -0.0033(11)
N002 0.0284(13) 0.0409(15) 0.0390(16) -0.0026(13) -0.0034(12) -0.0031(11)
N003 0.0318(14) 0.0504(17) 0.0357(15) -0.0051(13) -0.0024(12) -0.0115(12)
C004 0.0264(15) 0.0406(18) 0.0371(17) -0.0048(15) -0.0047(13) 0.0017(13)
C005 0.0288(16) 0.0425(18) 0.0364(17) -0.0063(15) -0.0034(13) -0.0008(13)
C006 0.0312(16) 0.0418(18) 0.0381(18) -0.0078(15) -0.0013(14) -0.0002(13)
C007 0.0317(17) 0.0390(18) 0.0439(19) -0.0076(16) -0.0073(14) 0.0012(13)
C008 0.0321(17) 0.0415(18) 0.0427(19) -0.0080(16) -0.0078(14) -0.0061(13)
C009 0.0342(18) 0.050(2) 0.0363(18) -0.0055(16) -0.0026(14) -0.0011(15)
C00A 0.0318(17) 0.0444(18) 0.0343(17) -0.0014(15) -0.0069(14) -0.0044(14)
C00B 0.0311(16) 0.0422(18) 0.0354(17) -0.0012(15) -0.0080(14) -0.0042(13)
C00C 0.0324(16) 0.0421(18) 0.0350(17) -0.0009(15) -0.0086(14) -0.0047(13)
C00D 0.0312(17) 0.050(2) 0.0358(18) -0.0003(16) -0.0021(14) -0.0033(14)
C00E 0.0300(17) 0.0408(18) 0.046(2) -0.0063(16) -0.0064(14) -0.0015(13)
C00F 0.0318(17) 0.055(2) 0.0285(17) -0.0004(15) 0.0009(13) -0.0073(14)
C00G 0.0389(18) 0.047(2) 0.0342(18) -0.0022(16) -0.0045(14) -0.0065(15)
C00H 0.0334(17) 0.054(2) 0.0331(17) -0.0025(16) -0.0045(14) -0.0096(15)
C00I 0.0370(18) 0.048(2) 0.044(2) -0.0143(17) -0.0025(15) 0.0018(15)
C00J 0.0285(16) 0.0384(18) 0.0445(19) -0.0014(15) -0.0079(14) -0.0019(13)
C00K 0.0372(18) 0.052(2) 0.0375(19) 0.0014(17) -0.0030(15) -0.0069(15)
C00L 0.0374(19) 0.063(2) 0.0400(19) -0.0004(18) 0.0024(15) -0.0116(16)
C00M 0.0318(17) 0.0467(19) 0.0376(18) 0.0016(16) -0.0035(14) -0.0045(14)
C00N 0.0361(18) 0.051(2) 0.0326(17) -0.0043(16) -0.0027(14) -0.0046(15)
C00O 0.0382(19) 0.053(2) 0.045(2) -0.0066(17) -0.0055(15) -0.0110(16)
C00P 0.042(2) 0.042(2) 0.053(2) -0.0133(17) -0.0093(17) 0.0004(15)
C00Q 0.0375(19) 0.046(2) 0.056(2) -0.0107(18) -0.0094(16) -0.0052(15)
C00R 0.044(2) 0.055(2) 0.0397(19) -0.0099(17) -0.0040(16) -0.0076(16)
C00S 0.0409(19) 0.057(2) 0.047(2) -0.0133(18) -0.0051(16) -0.0120(16)
C00T 0.0354(19) 0.054(2) 0.050(2) 0.0070(18) -0.0023(16) -0.0097(16)
C00U 0.0373(19) 0.046(2) 0.060(2) -0.0030(18) -0.0101(17) -0.0085(15)
C00V 0.049(2) 0.060(2) 0.040(2) -0.0017(18) 0.0067(17) -0.0023(18)
C00W 0.045(2) 0.054(2) 0.0360(19) 0.0016(17) 0.0015(16) -0.0012(16)
C00X 0.044(2) 0.057(2) 0.0353(19) -0.0049(17) 0.0018(16) -0.0046(17)
C00Y 0.0377(19) 0.059(2) 0.0389(19) 0.0004(18) 0.0059(15) -0.0051(16)
C00Z 0.041(2) 0.050(2) 0.057(2) 0.0067(19) -0.0076(17) -0.0117(16)
C010 0.056(2) 0.061(2) 0.060(2) -0.022(2) -0.014(2) -0.0078(19)
C011 0.069(3) 0.056(3) 0.071(3) 0.006(2) -0.026(2) 0.004(2)
C012 0.052(2) 0.069(3) 0.056(2) 0.006(2) 0.0021(19) 0.005(2)
C013 0.060(3) 0.078(3) 0.058(3) -0.026(2) -0.001(2) -0.031(2)
C014 0.048(2) 0.096(3) 0.051(2) -0.017(2) 0.0177(19) -0.020(2)
C015 0.052(3) 0.059(3) 0.089(4) -0.009(3) -0.006(2) 0.022(2)
B016 0.0289(18) 0.046(2) 0.035(2) -0.0076(17) -0.0005(15) -0.0059(15)
C017 0.057(3) 0.070(3) 0.055(3) 0.008(2) 0.001(2) 0.017(2)
C018 0.067(3) 0.079(3) 0.084(3) -0.006(3) 0.009(2) -0.031(2)
C019 0.072(3) 0.074(3) 0.068(3) -0.005(2) 0.005(2) 0.008(2)
C01A 0.068(3) 0.095(4) 0.085(3) -0.020(3) -0.031(3) -0.017(3)
C01B 0.087(4) 0.084(3) 0.058(3) 0.019(3) -0.003(3) 0.019(3)
C01C 0.037(2) 0.136(4) 0.064(3) 0.008(3) -0.008(2) -0.016(3)
C01D 0.086(3) 0.060(3) 0.103(4) -0.004(3) -0.017(3) -0.027(2)
C01E 0.086(4) 0.135(5) 0.037(2) 0.003(3) 0.011(2) 0.026(3)
C01F 0.072(3) 0.118(4) 0.082(3) -0.056(3) -0.003(3) -0.019(3)
C01G 0.128(5) 0.060(3) 0.104(4) -0.026(3) -0.035(4) -0.014(3)
C01H 0.067(3) 0.104(4) 0.097(4) -0.019(3) 0.041(3) -0.021(3)
C01I 0.099(4) 0.144(5) 0.100(4) 0.025(4) -0.051(3) -0.071(4)
C01J 0.152(5) 0.160(6) 0.137(5) -0.093(5) 0.038(4) -0.098(5)

loop_
_atom_type_symbol
_atom_type_description
_atom_type_scat_dispersion_real
_atom_type_scat_dispersion_imag
_atom_type_scat_source
C C 0.0033 0.0016 'International Tables Vol C Tables 4.2.6.8 and 6.1.1.4'
H H 0.0000 0.0000 'International Tables Vol C Tables 4.2.6.8 and 6.1.1.4'
B B 0.0013 0.0007 'International Tables Vol C Tables 4.2.6.8 and 6.1.1.4'
N N 0.0061 0.0033 'International Tables Vol C Tables 4.2.6.8 and 6.1.1.4'

loop_
_geom_angle_atom_site_label_1
_geom_angle_atom_site_label_2
_geom_angle_atom_site_label_3
_geom_angle
_geom_angle_site_symmetry_1
_geom_angle_site_symmetry_3
_geom_angle_publ_flag
C004 N001 B016 130.0(3) . . ?
C007 N001 C004 107.7(2) . . ?
C007 N001 B016 117.8(3) . . ?
C00J N002 C00M 120.1(3) . . ?
C00J N002 B016 120.0(3) . . ?
C00M N002 B016 119.6(3) . . ?
C00A N003 B016 127.1(3) . . ?
C00F N003 C00A 106.9(3) . . ?
C00F N003 B016 116.1(3) . . ?
N001 C004 C005 108.4(3) . . ?
N001 C004 C00B 129.4(3) . . ?
C00B C004 C005 122.2(3) . . ?
C004 C005 C006 107.4(3) . . ?
C009 C005 C004 120.7(3) . . ?
C009 C005 C006 131.8(3) . . ?
C007 C006 C005 104.3(3) . . ?
C00I C006 C005 137.6(3) . . ?
C00I C006 C007 118.0(3) . . ?
N001 C007 C006 112.1(3) . . ?
N001 C007 C00E 124.8(3) . . ?
C00E C007 C006 123.1(3) . . ?
C012 C008 B016 123.6(3) . . ?
C017 C008 C012 114.0(3) . . ?
C017 C008 B016 122.4(3) . . ?
C005 C009 H009 120.3 . . ?
C00D C009 C005 119.4(3) . . ?
C00D C009 H009 120.3 . . ?
N003 C00A C00C 129.1(3) . . ?
N003 C00A C00N 108.8(3) . . ?
C00C C00A C00N 122.1(3) . . ?
C004 C00B C00C 125.5(3) . . ?
C00H C00B C004 113.2(3) . . ?
C00H C00B C00C 121.3(3) . . ?
C00A C00C C00B 126.1(3) . . ?
C00A C00C C00O 113.5(3) . . ?
C00O C00C C00B 120.4(3) . . ?
C009 C00D C00H 118.0(3) . . ?
C009 C00D C00L 122.8(3) . . ?
C00H C00D C00L 119.2(3) . . ?
C007 C00E C00J 118.3(3) . . ?
C00Q C00E C007 116.6(3) . . ?
C00Q C00E C00J 124.8(3) . . ?
N003 C00F C00G 112.0(3) . . ?
N003 C00F C00K 123.8(3) . . ?
C00G C00F C00K 124.1(3) . . ?
C00F C00G C00N 105.3(3) . . ?
C00F C00G C00X 118.5(3) . . ?
C00X C00G C00N 135.8(3) . . ?
C00B C00H C00D 126.4(3) . . ?
C00B C00H H00H 116.8 . . ?
C00D C00H H00H 116.8 . . ?
C006 C00I H00I 119.4 . . ?
C006 C00I C00P 121.3(3) . . ?
C00P C00I H00I 119.4 . . ?
N002 C00J C00E 118.7(3) . . ?
N002 C00J C00U 120.1(3) . . ?
C00U C00J C00E 121.2(3) . . ?
C00F C00K C00M 119.4(3) . . ?
C00Y C00K C00F 115.4(3) . . ?
C00Y C00K C00M 125.2(3) . . ?
C014 C00L C00D 111.7(3) . . ?
C014 C00L C01C 108.2(3) . . ?
C018 C00L C00D 110.7(3) . . ?
C018 C00L C014 107.8(3) . . ?
C018 C00L C01C 109.4(4) . . ?
C01C C00L C00D 109.1(3) . . ?
N002 C00M C00K 118.3(3) . . ?
N002 C00M C00T 119.2(3) . . ?
C00T C00M C00K 122.4(3) . . ?
C00A C00N C00G 106.9(3) . . ?
C00R C00N C00A 120.4(3) . . ?
C00R C00N C00G 132.6(3) . . ?
C00C C00O H00O 117.1 . . ?
C00S C00O C00C 125.9(3) . . ?
C00S C00O H00O 117.1 . . ?
C00I C00P C00Q 117.8(3) . . ?
C00I C00P C010 123.3(3) . . ?
C00Q C00P C010 118.9(3) . . ?
C00E C00Q C00P 123.0(3) . . ?
C00E C00Q H00Q 118.5 . . ?
C00P C00Q H00Q 118.5 . . ?
C00N C00R H00R 120.2 . . ?
C00N C00R C00S 119.6(3) . . ?
C00S C00R H00R 120.2 . . ?
C00O C00S C00R 118.4(3) . . ?
C00O C00S C013 119.8(3) . . ?
C00R C00S C013 121.8(3) . . ?
C00M C00T H00T 119.6 . . ?
C00Z C00T C00M 120.7(3) . . ?
C00Z C00T H00T 119.6 . . ?
C00J C00U H00U 120.0 . . ?
C00Z C00U C00J 120.1(3) . . ?
C00Z C00U H00U 120.0 . . ?
C00W C00V C01E 109.2(3) . . ?
C019 C00V C00W 108.9(3) . . ?
C019 C00V C01E 109.3(4) . . ?
C01H C00V C00W 113.1(3) . . ?
C01H C00V C019 107.3(4) . . ?
C01H C00V C01E 109.0(4) . . ?
C00X C00W C00V 119.7(3) . . ?
C00Y C00W C00V 121.5(3) . . ?
C00Y C00W C00X 118.6(3) . . ?
C00G C00X C00W 120.3(3) . . ?
C00G C00X H00X 119.8 . . ?
C00W C00X H00X 119.8 . . ?
C00K C00Y C00W 122.9(3) . . ?
C00K C00Y H00Y 118.5 . . ?
C00W C00Y H00Y 118.5 . . ?
C00T C00Z H00Z 120.1 . . ?
C00U C00Z C00T 119.7(3) . . ?
C00U C00Z H00Z 120.1 . . ?
C00P C010 C01A 109.7(3) . . ?
C01F C010 C00P 111.9(3) . . ?
C01F C010 C01A 106.7(4) . . ?
C01G C010 C00P 109.0(4) . . ?
C01G C010 C01A 109.4(4) . . ?
C01G C010 C01F 109.9(4) . . ?
C015 C011 H011 120.6 . . ?
C01B C011 H011 120.6 . . ?
C01B C011 C015 118.7(4) . . ?
C008 C012 H012 119.1 . . ?
C015 C012 C008 121.9(4) . . ?
C015 C012 H012 119.1 . . ?
C01D C013 C00S 111.6(3) . . ?
C01D C013 C01I 108.1(4) . . ?
C01D C013 C01J 107.9(4) . . ?
C01I C013 C00S 107.4(4) . . ?
C01J C013 C00S 111.5(4) . . ?
C01J C013 C01I 110.3(5) . . ?
C00L C014 H01A 109.5 . . ?
C00L C014 H01B 109.5 . . ?
C00L C014 H01C 109.5 . . ?
H01A C014 H01B 109.5 . . ?
H01A C014 H01C 109.5 . . ?
H01B C014 H01C 109.5 . . ?
C011 C015 C012 121.5(4) . . ?
C011 C015 H015 119.3 . . ?
C012 C015 H015 119.3 . . ?
N001 B016 N002 106.7(3) . . ?
N001 B016 N003 107.8(3) . . ?
N001 B016 C008 112.6(3) . . ?
N003 B016 N002 106.6(3) . . ?
N003 B016 C008 114.2(3) . . ?
C008 B016 N002 108.6(3) . . ?
C008 C017 H017 118.4 . . ?
C008 C017 C01B 123.2(4) . . ?
C01B C017 H017 118.4 . . ?
C00L C018 H01D 109.5 . . ?
C00L C018 H01E 109.5 . . ?
C00L C018 H01F 109.5 . . ?
H01D C018 H01E 109.5 . . ?
H01D C018 H01F 109.5 . . ?
H01E C018 H01F 109.5 . . ?
C00V C019 H01G 109.5 . . ?
C00V C019 H01H 109.5 . . ?
C00V C019 H01I 109.5 . . ?
H01G C019 H01H 109.5 . . ?
H01G C019 H01I 109.5 . . ?
H01H C019 H01I 109.5 . . ?
C010 C01A H01J 109.5 . . ?
C010 C01A H01K 109.5 . . ?
C010 C01A H01L 109.5 . . ?
H01J C01A H01K 109.5 . . ?
H01J C01A H01L 109.5 . . ?
H01K C01A H01L 109.5 . . ?
C011 C01B C017 120.7(4) . . ?
C011 C01B H01M 119.6 . . ?
C017 C01B H01M 119.6 . . ?
C00L C01C H01N 109.5 . . ?
C00L C01C H01O 109.5 . . ?
C00L C01C H01P 109.5 . . ?
H01N C01C H01O 109.5 . . ?
H01N C01C H01P 109.5 . . ?
H01O C01C H01P 109.5 . . ?
C013 C01D H01Q 109.5 . . ?
C013 C01D H01R 109.5 . . ?
C013 C01D H01S 109.5 . . ?
H01Q C01D H01R 109.5 . . ?
H01Q C01D H01S 109.5 . . ?
H01R C01D H01S 109.5 . . ?
C00V C01E H01T 109.5 . . ?
C00V C01E H01U 109.5 . . ?
C00V C01E H01V 109.5 . . ?
H01T C01E H01U 109.5 . . ?
H01T C01E H01V 109.5 . . ?
H01U C01E H01V 109.5 . . ?
C010 C01F H01W 109.5 . . ?
C010 C01F H01X 109.5 . . ?
C010 C01F H01Y 109.5 . . ?
H01W C01F H01X 109.5 . . ?
H01W C01F H01Y 109.5 . . ?
H01X C01F H01Y 109.5 . . ?
C010 C01G H01Z 109.5 . . ?
C010 C01G H 109.5 . . ?
C010 C01G HA 109.5 . . ?
H01Z C01G H 109.5 . . ?
H01Z C01G HA 109.5 . . ?
H C01G HA 109.5 . . ?
C00V C01H H01 109.5 . . ?
C00V C01H HB 109.5 . . ?
C00V C01H HC 109.5 . . ?
H01 C01H HB 109.5 . . ?
H01 C01H HC 109.5 . . ?
HB C01H HC 109.5 . . ?
C013 C01I H1 109.5 . . ?
C013 C01I HD 109.5 . . ?
C013 C01I HE 109.5 . . ?
H1 C01I HD 109.5 . . ?
H1 C01I HE 109.5 . . ?
HD C01I HE 109.5 . . ?
C013 C01J H2 109.5 . . ?
C013 C01J HF 109.5 . . ?
C013 C01J HG 109.5 . . ?
H2 C01J HF 109.5 . . ?
H2 C01J HG 109.5 . . ?
HF C01J HG 109.5 . . ?
H1A C1 H1B 109.0 . . ?
C3 C1 H1A 111.0 . . ?
C3 C1 H1B 111.0 . . ?
C5 C1 H1A 111.0 . . ?
C5 C1 H1B 111.0 . . ?
C5 C1 C3 103.6(8) . . ?
H2A C2 H2B 108.6 . . ?
C3 C2 H2A 110.3 . . ?
C3 C2 H2B 110.3 . . ?
C3 C2 C4 106.9(9) . . ?
C4 C2 H2A 110.3 . . ?
C4 C2 H2B 110.3 . . ?
C1 C3 H3A 109.7 . . ?
C1 C3 H3B 109.7 . . ?
C2 C3 C1 109.7(8) . . ?
C2 C3 H3A 109.7 . . ?
C2 C3 H3B 109.7 . . ?
H3A C3 H3B 108.2 . . ?
C2 C4 H4A 109.9 . . ?
C2 C4 H4B 109.9 . . ?
C2 C4 C5 108.8(10) . . ?
H4A C4 H4B 108.3 . . ?
C5 C4 H4A 109.9 . . ?
C5 C4 H4B 109.9 . . ?
C1 C5 C4 104.0(9) . . ?
C1 C5 H5A 111.0 . . ?
C1 C5 H5B 111.0 . . ?
C4 C5 H5A 111.0 . . ?
C4 C5 H5B 111.0 . . ?
H5A C5 H5B 109.0 . . ?

loop_
_geom_bond_atom_site_label_1
_geom_bond_atom_site_label_2
_geom_bond_distance
_geom_bond_site_symmetry_2
_geom_bond_publ_flag
N001 C004 1.400(4) . ?
N001 C007 1.362(4) . ?
N001 B016 1.509(4) . ?
N002 C00J 1.371(4) . ?
N002 C00M 1.385(4) . ?
N002 B016 1.636(5) . ?
N003 C00A 1.400(4) . ?
N003 C00F 1.380(4) . ?
N003 B016 1.513(5) . ?
C004 C005 1.421(4) . ?
C004 C00B 1.421(4) . ?
C005 C006 1.454(5) . ?
C005 C009 1.393(4) . ?
C006 C007 1.411(4) . ?
C006 C00I 1.379(5) . ?
C007 C00E 1.391(5) . ?
C008 C012 1.410(5) . ?
C008 B016 1.613(5) . ?
C008 C017 1.387(5) . ?
C009 H009 0.9300 . ?
C009 C00D 1.387(5) . ?
C00A C00C 1.405(4) . ?
C00A C00N 1.421(5) . ?
C00B C00C 1.493(4) . ?
C00B C00H 1.402(4) . ?
C00C C00O 1.413(4) . ?
C00D C00H 1.407(4) . ?
C00D C00L 1.541(5) . ?
C00E C00J 1.473(5) . ?
C00E C00Q 1.369(5) . ?
C00F C00G 1.391(5) . ?
C00F C00K 1.399(5) . ?
C00G C00N 1.451(5) . ?
C00G C00X 1.391(5) . ?
C00H H00H 0.9300 . ?
C00I H00I 0.9300 . ?
C00I C00P 1.396(5) . ?
C00J C00U 1.393(4) . ?
C00K C00M 1.450(5) . ?
C00K C00Y 1.400(5) . ?
C00L C014 1.529(5) . ?
C00L C018 1.519(6) . ?
C00L C01C 1.538(6) . ?
C00M C00T 1.387(5) . ?
C00N C00R 1.384(5) . ?
C00O H00O 0.9300 . ?
C00O C00S 1.381(5) . ?
C00P C00Q 1.423(5) . ?
C00P C010 1.533(5) . ?
C00Q H00Q 0.9300 . ?
C00R H00R 0.9300 . ?
C00R C00S 1.386(5) . ?
C00S C013 1.547(5) . ?
C00T H00T 0.9300 . ?
C00T C00Z 1.377(5) . ?
C00U H00U 0.9300 . ?
C00U C00Z 1.369(5) . ?
C00V C00W 1.537(5) . ?
C00V C019 1.522(6) . ?
C00V C01E 1.542(6) . ?
C00V C01H 1.522(6) . ?
C00W C00X 1.405(5) . ?
C00W C00Y 1.405(5) . ?
C00X H00X 0.9300 . ?
C00Y H00Y 0.9300 . ?
C00Z H00Z 0.9300 . ?
C010 C01A 1.540(6) . ?
C010 C01F 1.536(6) . ?
C010 C01G 1.521(7) . ?
C011 H011 0.9300 . ?
C011 C015 1.350(6) . ?
C011 C01B 1.349(6) . ?
C012 H012 0.9300 . ?
C012 C015 1.386(6) . ?
C013 C01D 1.512(7) . ?
C013 C01I 1.543(7) . ?
C013 C01J 1.517(7) . ?
C014 H01A 0.9600 . ?
C014 H01B 0.9600 . ?
C014 H01C 0.9600 . ?
C015 H015 0.9300 . ?
C017 H017 0.9300 . ?
C017 C01B 1.389(6) . ?
C018 H01D 0.9600 . ?
C018 H01E 0.9600 . ?
C018 H01F 0.9600 . ?
C019 H01G 0.9600 . ?
C019 H01H 0.9600 . ?
C019 H01I 0.9600 . ?
C01A H01J 0.9600 . ?
C01A H01K 0.9600 . ?
C01A H01L 0.9600 . ?
C01B H01M 0.9300 . ?
C01C H01N 0.9600 . ?
C01C H01O 0.9600 . ?
C01C H01P 0.9600 . ?
C01D H01Q 0.9600 . ?
C01D H01R 0.9600 . ?
C01D H01S 0.9600 . ?
C01E H01T 0.9600 . ?
C01E H01U 0.9600 . ?
C01E H01V 0.9600 . ?
C01F H01W 0.9600 . ?
C01F H01X 0.9600 . ?
C01F H01Y 0.9600 . ?
C01G H01Z 0.9600 . ?
C01G H 0.9600 . ?
C01G HA 0.9600 . ?
C01H H01 0.9600 . ?
C01H HB 0.9600 . ?
C01H HC 0.9600 . ?
C01I H1 0.9600 . ?
C01I HD 0.9600 . ?
C01I HE 0.9600 . ?
C01J H2 0.9600 . ?
C01J HF 0.9600 . ?
C01J HG 0.9600 . ?
C1 H1A 0.9700 . ?
C1 H1B 0.9700 . ?
C1 C3 1.602(11) . ?
C1 C5 1.574(13) . ?
C2 H2A 0.9700 . ?
C2 H2B 0.9700 . ?
C2 C3 1.455(12) . ?
C2 C4 1.557(8) . ?
C3 H3A 0.9700 . ?
C3 H3B 0.9700 . ?
C4 H4A 0.9700 . ?
C4 H4B 0.9700 . ?
C4 C5 1.592(15) . ?
C5 H5A 0.9700 . ?
C5 H5B 0.9700 . ?

loop_
_geom_torsion_atom_site_label_1
_geom_torsion_atom_site_label_2
_geom_torsion_atom_site_label_3
_geom_torsion_atom_site_label_4
_geom_torsion
_geom_torsion_site_symmetry_1
_geom_torsion_site_symmetry_2
_geom_torsion_site_symmetry_3
_geom_torsion_site_symmetry_4
_geom_torsion_publ_flag
N001 C004 C005 C006 2.4(4) . . . . ?
N001 C004 C005 C009 -175.5(3) . . . . ?
N001 C004 C00B C00C -2.1(5) . . . . ?
N001 C004 C00B C00H 175.1(3) . . . . ?
N001 C007 C00E C00J -7.5(5) . . . . ?
N001 C007 C00E C00Q 177.8(3) . . . . ?
N002 C00J C00U C00Z -0.4(5) . . . . ?
N002 C00M C00T C00Z 0.6(5) . . . . ?
N003 C00A C00C C00B -5.1(5) . . . . ?
N003 C00A C00C C00O 177.4(3) . . . . ?
N003 C00A C00N C00G -2.2(4) . . . . ?
N003 C00A C00N C00R 179.8(3) . . . . ?
N003 C00F C00G C00N 0.3(4) . . . . ?
N003 C00F C00G C00X 174.3(3) . . . . ?
N003 C00F C00K C00M 5.4(5) . . . . ?
N003 C00F C00K C00Y -174.1(3) . . . . ?
C004 N001 C007 C006 -0.3(4) . . . . ?
C004 N001 C007 C00E 178.9(3) . . . . ?
C004 N001 B016 N002 -166.9(3) . . . . ?
C004 N001 B016 N003 -52.8(4) . . . . ?
C004 N001 B016 C008 74.1(4) . . . . ?
C004 C005 C006 C007 -2.4(4) . . . . ?
C004 C005 C006 C00I 176.3(4) . . . . ?
C004 C005 C009 C00D -0.5(5) . . . . ?
C004 C00B C00C C00A 9.4(5) . . . . ?
C004 C00B C00C C00O -173.2(3) . . . . ?
C004 C00B C00H C00D 1.7(5) . . . . ?
C005 C004 C00B C00C 178.4(3) . . . . ?
C005 C004 C00B C00H -4.5(5) . . . . ?
C005 C006 C007 N001 1.7(4) . . . . ?
C005 C006 C007 C00E -177.5(3) . . . . ?
C005 C006 C00I C00P -179.0(4) . . . . ?
C005 C009 C00D C00H -2.2(5) . . . . ?
C005 C009 C00D C00L 175.6(3) . . . . ?
C006 C005 C009 C00D -177.8(3) . . . . ?
C006 C007 C00E C00J 171.6(3) . . . . ?
C006 C007 C00E C00Q -3.1(5) . . . . ?
C006 C00I C00P C00Q -2.7(5) . . . . ?
C006 C00I C00P C010 178.0(3) . . . . ?
C007 N001 C004 C005 -1.4(3) . . . . ?
C007 N001 C004 C00B 179.1(3) . . . . ?
C007 N001 B016 N002 40.2(4) . . . . ?
C007 N001 B016 N003 154.4(3) . . . . ?
C007 N001 B016 C008 -78.8(4) . . . . ?
C007 C006 C00I C00P -0.4(5) . . . . ?
C007 C00E C00J N002 13.2(5) . . . . ?
C007 C00E C00J C00U -164.4(3) . . . . ?
C007 C00E C00Q C00P -0.3(5) . . . . ?
C008 C012 C015 C011 0.9(7) . . . . ?
C008 C017 C01B C011 0.3(8) . . . . ?
C009 C005 C006 C007 175.2(4) . . . . ?
C009 C005 C006 C00I -6.1(7) . . . . ?
C009 C00D C00H C00B 1.5(5) . . . . ?
C009 C00D C00L C014 4.8(5) . . . . ?
C009 C00D C00L C018 124.9(4) . . . . ?
C009 C00D C00L C01C -114.7(4) . . . . ?
C00A N003 C00F C00G -1.7(4) . . . . ?
C00A N003 C00F C00K 175.5(3) . . . . ?
C00A N003 B016 N001 60.7(4) . . . . ?
C00A N003 B016 N002 175.0(3) . . . . ?
C00A N003 B016 C008 -65.2(4) . . . . ?
C00A C00C C00O C00S 3.1(5) . . . . ?
C00A C00N C00R C00S 3.1(5) . . . . ?
C00B C004 C005 C006 -178.0(3) . . . . ?
C00B C004 C005 C009 4.1(5) . . . . ?
C00B C00C C00O C00S -174.5(3) . . . . ?
C00C C00A C00N C00G 178.3(3) . . . . ?
C00C C00A C00N C00R 0.4(5) . . . . ?
C00C C00B C00H C00D 179.0(3) . . . . ?
C00C C00O C00S C00R 0.1(6) . . . . ?
C00C C00O C00S C013 178.5(3) . . . . ?
C00E C00J C00U C00Z 177.2(3) . . . . ?
C00F N003 C00A C00C -178.2(3) . . . . ?
C00F N003 C00A C00N 2.4(4) . . . . ?
C00F N003 B016 N001 -158.5(3) . . . . ?
C00F N003 B016 N002 -44.2(4) . . . . ?
C00F N003 B016 C008 75.6(4) . . . . ?
C00F C00G C00N C00A 1.2(4) . . . . ?
C00F C00G C00N C00R 178.8(4) . . . . ?
C00F C00G C00X C00W 0.7(5) . . . . ?
C00F C00K C00M N002 -14.1(5) . . . . ?
C00F C00K C00M C00T 164.5(3) . . . . ?
C00F C00K C00Y C00W -0.4(5) . . . . ?
C00G C00F C00K C00M -177.8(3) . . . . ?
C00G C00F C00K C00Y 2.8(5) . . . . ?
C00G C00N C00R C00S -174.2(4) . . . . ?
C00H C00B C00C C00A -167.5(3) . . . . ?
C00H C00B C00C C00O 9.8(5) . . . . ?
C00H C00D C00L C014 -177.5(3) . . . . ?
C00H C00D C00L C018 -57.4(4) . . . . ?
C00H C00D C00L C01C 63.0(4) . . . . ?
C00I C006 C007 N001 -177.3(3) . . . . ?
C00I C006 C007 C00E 3.4(5) . . . . ?
C00I C00P C00Q C00E 3.1(5) . . . . ?
C00I C00P C010 C01A -123.0(4) . . . . ?
C00I C00P C010 C01F -4.7(6) . . . . ?
C00I C00P C010 C01G 117.1(5) . . . . ?
C00J N002 C00M C00K 177.6(3) . . . . ?
C00J N002 C00M C00T -1.1(5) . . . . ?
C00J N002 B016 N001 -34.8(4) . . . . ?
C00J N002 B016 N003 -149.8(3) . . . . ?
C00J N002 B016 C008 86.8(3) . . . . ?
C00J C00E C00Q C00P -174.5(3) . . . . ?
C00J C00U C00Z C00T -0.1(5) . . . . ?
C00K C00F C00G C00N -176.9(3) . . . . ?
C00K C00F C00G C00X -3.0(5) . . . . ?
C00K C00M C00T C00Z -178.1(3) . . . . ?
C00L C00D C00H C00B -176.3(3) . . . . ?
C00M N002 C00J C00E -176.6(3) . . . . ?
C00M N002 C00J C00U 1.0(5) . . . . ?
C00M N002 B016 N001 151.4(3) . . . . ?
C00M N002 B016 N003 36.5(4) . . . . ?
C00M N002 B016 C008 -87.0(3) . . . . ?
C00M C00K C00Y C00W -179.9(3) . . . . ?
C00M C00T C00Z C00U 0.1(5) . . . . ?
C00N C00A C00C C00B 174.2(3) . . . . ?
C00N C00A C00C C00O -3.3(5) . . . . ?
C00N C00G C00X C00W 172.3(4) . . . . ?
C00N C00R C00S C00O -3.3(5) . . . . ?
C00N C00R C00S C013 178.3(4) . . . . ?
C00O C00S C013 C01D 46.3(5) . . . . ?
C00O C00S C013 C01I -72.0(5) . . . . ?
C00O C00S C013 C01J 167.0(5) . . . . ?
C00Q C00E C00J N002 -172.6(3) . . . . ?
C00Q C00E C00J C00U 9.7(5) . . . . ?
C00Q C00P C010 C01A 57.7(5) . . . . ?
C00Q C00P C010 C01F 176.0(4) . . . . ?
C00Q C00P C010 C01G -62.1(5) . . . . ?
C00R C00S C013 C01D -135.4(4) . . . . ?
C00R C00S C013 C01I 106.3(4) . . . . ?
C00R C00S C013 C01J -14.7(6) . . . . ?
C00V C00W C00X C00G -174.6(3) . . . . ?
C00V C00W C00Y C00K 174.4(3) . . . . ?
C00X C00G C00N C00A -171.2(4) . . . . ?
C00X C00G C00N C00R 6.5(7) . . . . ?
C00X C00W C00Y C00K -1.6(5) . . . . ?
C00Y C00K C00M N002 165.3(3) . . . . ?
C00Y C00K C00M C00T -16.1(6) . . . . ?
C00Y C00W C00X C00G 1.5(5) . . . . ?
C010 C00P C00Q C00E -177.6(3) . . . . ?
C012 C008 B016 N001 176.6(3) . . . . ?
C012 C008 B016 N002 58.7(4) . . . . ?
C012 C008 B016 N003 -60.0(4) . . . . ?
C012 C008 C017 C01B -0.2(7) . . . . ?
C015 C011 C01B C017 0.2(8) . . . . ?
B016 N001 C004 C005 -156.3(3) . . . . ?
B016 N001 C004 C00B 24.1(6) . . . . ?
B016 N001 C007 C006 158.2(3) . . . . ?
B016 N001 C007 C00E -22.6(5) . . . . ?
B016 N002 C00J C00E 9.6(4) . . . . ?
B016 N002 C00J C00U -172.7(3) . . . . ?
B016 N002 C00M C00K -8.7(4) . . . . ?
B016 N002 C00M C00T 172.6(3) . . . . ?
B016 N003 C00A C00C -34.6(5) . . . . ?
B016 N003 C00A C00N 146.0(3) . . . . ?
B016 N003 C00F C00G -149.9(3) . . . . ?
B016 N003 C00F C00K 27.3(5) . . . . ?
B016 C008 C012 C015 177.9(4) . . . . ?
B016 C008 C017 C01B -178.5(4) . . . . ?
C017 C008 C012 C015 -0.3(6) . . . . ?
C017 C008 B016 N001 -5.3(5) . . . . ?
C017 C008 B016 N002 -123.2(4) . . . . ?
C017 C008 B016 N003 118.1(4) . . . . ?
C019 C00V C00W C00X 60.2(5) . . . . ?
C019 C00V C00W C00Y -115.8(4) . . . . ?
C01B C011 C015 C012 -0.8(8) . . . . ?
C01E C00V C00W C00X -59.1(5) . . . . ?
C01E C00V C00W C00Y 124.9(4) . . . . ?
C01H C00V C00W C00X 179.3(4) . . . . ?
C01H C00V C00W C00Y 3.4(6) . . . . ?
C2 C4 C5 C1 -14(2) . . . . ?
C3 C1 C5 C4 23.5(18) . . . . ?
C3 C2 C4 C5 -3(2) . . . . ?
C4 C2 C3 C1 18.5(17) . . . . ?
C5 C1 C3 C2 -27.2(15) . . . . ?

loop_
_smtbx_masks_void_nr
_smtbx_masks_void_average_x
_smtbx_masks_void_average_y
_smtbx_masks_void_average_z
_smtbx_masks_void_volume
_smtbx_masks_void_count_electrons
_smtbx_masks_void_content
1 0.000 0.000 0.000 39.0 12.6 ?
2 0.281 0.080 0.185 22.1 2.9 ?
3 0.719 -0.080 0.815 22.1 2.9 ?
